data_4107725
loop_
_publ_author_name
'Pierre Baillargeon'
'Yves L. Dory'

_publ_section_title
;
 Rational Design and Gas-Phase Characterization of Molecular Capsules by
 Self-Assembly of a Symmetric Hexasubstituted Benzene with Seven-Membered
 Lactams
;
_journal_name_full 'Journal of the American Chemical Society'
_journal_page_first 5640
_journal_page_last 5641
_journal_paper_doi 10.1021/ja800734b
_journal_volume 130
_journal_year 2008
_chemical_formula_sum 'C34 H46 Cl3 N3 O3'
_chemical_formula_weight 651.09
_chemical_name_systematic
; 
 ? 
;
_space_group_IT_number 14
_symmetry_cell_setting monoclinic
_symmetry_space_group_name_Hall '-P 2ybc'
_symmetry_space_group_name_H-M 'P 1 21/c 1'
_atom_sites_solution_hydrogens geom
_atom_sites_solution_primary direct
_atom_sites_solution_secondary difmap
_audit_creation_method SHELXL-97
_cell_angle_alpha 90.00
_cell_angle_beta 100.102(6)
_cell_angle_gamma 90.00
_cell_formula_units_Z 4
_cell_length_a 22.818(7)
_cell_length_b 13.060(4)
_cell_length_c 11.516(3)
_cell_measurement_reflns_used 8600
_cell_measurement_temperature 173(2)
_cell_measurement_theta_max 0.00
_cell_measurement_theta_min 0.00
_cell_volume 3378.6(17)
_computing_cell_refinement 'Bruker SMART'
_computing_data_collection 'Bruker SMART'
_computing_data_reduction 'Bruker SAINT'
_computing_molecular_graphics 'Bruker SHELXTL'
_computing_publication_material 'Bruker SHELXTL'
_computing_structure_refinement 'SHELXL-97 (Sheldrick, 1997)'
_computing_structure_solution 'SHELXS-97 (Sheldrick, 1990)'
_diffrn_ambient_temperature 173(2)
_diffrn_measured_fraction_theta_full 0.972
_diffrn_measured_fraction_theta_max 0.972
_diffrn_measurement_device_type 'CCD area detector'
_diffrn_measurement_method 'phi and omega scans'
_diffrn_radiation_monochromator graphite
_diffrn_radiation_source 'fine-focus sealed tube'
_diffrn_radiation_type MoK\a
_diffrn_radiation_wavelength 0.71073
_diffrn_reflns_av_R_equivalents 0.0356
_diffrn_reflns_av_sigmaI/netI 0.0370
_diffrn_reflns_limit_h_max 28
_diffrn_reflns_limit_h_min -29
_diffrn_reflns_limit_k_max 16
_diffrn_reflns_limit_k_min -16
_diffrn_reflns_limit_l_max 13
_diffrn_reflns_limit_l_min -14
_diffrn_reflns_number 22712
_diffrn_reflns_theta_full 27.50
_diffrn_reflns_theta_max 27.50
_diffrn_reflns_theta_min 0.91
_exptl_absorpt_coefficient_mu 0.309
_exptl_absorpt_correction_type none
_exptl_crystal_colour Colourless
_exptl_crystal_density_diffrn 1.280
_exptl_crystal_density_meas 0
_exptl_crystal_description Plate
_exptl_crystal_F_000 1384
_exptl_crystal_size_max 0.50
_exptl_crystal_size_mid 0.45
_exptl_crystal_size_min 0.20
_refine_diff_density_max 0.384
_refine_diff_density_min -0.482
_refine_diff_density_rms 0.052
_refine_ls_extinction_method none
_refine_ls_goodness_of_fit_ref 1.074
_refine_ls_hydrogen_treatment mixed
_refine_ls_matrix_type full
_refine_ls_number_parameters 590
_refine_ls_number_reflns 7524
_refine_ls_number_restraints 0
_refine_ls_restrained_S_all 1.074
_refine_ls_R_factor_all 0.0646
_refine_ls_R_factor_gt 0.0424
_refine_ls_shift/su_max 0.001
_refine_ls_shift/su_mean 0.000
_refine_ls_structure_factor_coef Fsqd
_refine_ls_weighting_details 'calc w=1/[\s^2^(Fo^2^)+(0.0851P)^2^+0.1433P] where P=(Fo^2^+2Fc^2^)/3'
_refine_ls_weighting_scheme calc
_refine_ls_wR_factor_gt 0.1245
_refine_ls_wR_factor_ref 0.1391
_reflns_number_gt 5532
_reflns_number_total 7524
_reflns_threshold_expression >2sigma(I)
_cod_data_source_file ja800734b-file003.cif
_cod_data_source_block yd
_cod_original_cell_volume 3378.6(18)
_cod_database_code 4107725

loop_
_symmetry_equiv_pos_as_xyz
'x, y, z'
'-x, y+1/2, -z+1/2'
'-x, -y, -z'
'x, -y-1/2, z-1/2'

loop_
_atom_site_label
_atom_site_type_symbol
_atom_site_fract_x
_atom_site_fract_y
_atom_site_fract_z
_atom_site_U_iso_or_equiv
_atom_site_adp_type
_atom_site_occupancy
_atom_site_symmetry_multiplicity
_atom_site_calc_flag
_atom_site_refinement_flags
C1 C 0.22441(7) 0.91080(12) 0.39494(11) 0.0236(3) Uani 1 1 d .
C2 C 0.25321(7) 1.00609(12) 0.41455(12) 0.0247(3) Uani 1 1 d .
C3 C 0.31588(7) 1.01026(12) 0.42862(12) 0.0252(3) Uani 1 1 d .
C4 C 0.34897(7) 0.92081(12) 0.42201(12) 0.0249(3) Uani 1 1 d .
C5 C 0.31984(7) 0.82521(12) 0.40686(12) 0.0241(3) Uani 1 1 d .
C6 C 0.25730(7) 0.82019(12) 0.39076(12) 0.0235(3) Uani 1 1 d .
C7 C 0.15734(7) 0.89899(13) 0.37580(13) 0.0266(3) Uani 1 1 d .
N8 N 0.13494(6) 0.84641(11) 0.47356(12) 0.0301(3) Uani 1 1 d .
C9 C 0.14977(7) 0.75193(13) 0.51675(13) 0.0275(3) Uani 1 1 d .
C10 C 0.19289(7) 0.68038(12) 0.46675(13) 0.0263(3) Uani 1 1 d .
C11 C 0.22225(7) 0.72206(12) 0.36501(12) 0.0245(3) Uani 1 1 d .
C12 C 0.08819(9) 0.90297(16) 0.52115(19) 0.0418(4) Uani 1 1 d .
C13 C 0.11124(10) 0.99807(17) 0.58535(17) 0.0458(5) Uani 1 1 d .
C14 C 0.08929(12) 1.0895(2) 0.5603(2) 0.0572(6) Uani 1 1 d .
O15 O 0.12764(5) 0.71789(10) 0.60012(10) 0.0390(3) Uani 1 1 d .
C16 C 0.15602(10) 0.58520(15) 0.42038(17) 0.0407(4) Uani 1 1 d .
C17 C 0.24181(8) 0.64845(16) 0.56979(15) 0.0348(4) Uani 1 1 d .
C18 C 0.34420(8) 1.11431(13) 0.45870(13) 0.0288(3) Uani 1 1 d .
N19 N 0.33698(6) 1.18683(11) 0.35803(11) 0.0308(3) Uani 1 1 d .
C20 C 0.28586(8) 1.20426(13) 0.28038(13) 0.0308(4) Uani 1 1 d .
C21 C 0.22412(7) 1.17708(12) 0.30954(14) 0.0302(3) Uani 1 1 d .
C22 C 0.22203(8) 1.10749(13) 0.41790(13) 0.0283(3) Uani 1 1 d .
C23 C 0.39117(10) 1.2409(2) 0.34227(19) 0.0523(6) Uani 1 1 d .
C24 C 0.40830(18) 1.3154(3) 0.4543(4) 0.0344(8) Uani 0.64 1 d P
C24' C 0.4292(3) 1.2901(5) 0.4261(5) 0.0362(14) Uani 0.36 1 d P
C25 C 0.46371(15) 1.3318(3) 0.5057(3) 0.0464(7) Uani 0.64 1 d P
C25' C 0.4078(4) 1.3294(5) 0.5144(8) 0.0473(18) Uani 0.36 1 d P
O26 O 0.28697(6) 1.25067(10) 0.18769(11) 0.0432(3) Uani 1 1 d .
C27 C 0.18673(10) 1.12843(18) 0.20005(17) 0.0449(5) Uani 1 1 d .
C28 C 0.19710(11) 1.28145(17) 0.3353(2) 0.0496(5) Uani 1 1 d .
C29 C 0.35869(8) 0.73071(13) 0.41736(14) 0.0288(3) Uani 1 1 d .
N30 N 0.39065(6) 0.70993(11) 0.31838(12) 0.0341(3) Uani 1 1 d .
C31 C 0.42409(7) 0.77611(14) 0.26684(13) 0.0315(4) Uani 1 1 d .
C32 C 0.43280(7) 0.88911(14) 0.30435(13) 0.0303(4) Uani 1 1 d .
C33 C 0.41541(7) 0.91955(14) 0.42446(13) 0.0284(3) Uani 1 1 d .
C34 C 0.39003(10) 0.60124(16) 0.2834(2) 0.0481(5) Uani 1 1 d .
C35 C 0.33060(11) 0.56833(14) 0.21806(16) 0.0459(5) Uani 1 1 d .
C36 C 0.30021(13) 0.49052(17) 0.2483(2) 0.0537(5) Uani 1 1 d .
O37 O 0.44810(6) 0.74698(11) 0.18440(11) 0.0436(3) Uani 1 1 d .
C38 C 0.39762(10) 0.95419(17) 0.20510(15) 0.0419(4) Uani 1 1 d .
C39 C 0.49977(9) 0.9122(2) 0.31402(19) 0.0464(5) Uani 1 1 d .
C40 C 1.00864(9) 0.63766(16) 0.64764(17) 0.0435(4) Uani 1 1 d .
Cl1 Cl 1.00734(3) 0.51472(4) 0.71089(5) 0.05666(16) Uani 1 1 d .
Cl2 Cl 0.95103(3) 0.64841(6) 0.52489(5) 0.0719(2) Uani 1 1 d .
Cl3 Cl 1.00178(3) 0.73373(4) 0.75248(5) 0.05618(17) Uani 1 1 d .
H7A H 0.1385(8) 0.9654(15) 0.3677(15) 0.027(4) Uiso 1 1 d .
H7B H 0.1428(8) 0.8634(13) 0.2992(15) 0.028(4) Uiso 1 1 d .
H11A H 0.1907(8) 0.7335(13) 0.2938(15) 0.028(4) Uiso 1 1 d .
H11B H 0.2476(8) 0.6657(14) 0.3423(14) 0.026(4) Uiso 1 1 d .
H12A H 0.0713(10) 0.8563(17) 0.5709(19) 0.054(6) Uiso 1 1 d .
H12B H 0.0557(9) 0.9158(16) 0.4551(18) 0.043(5) Uiso 1 1 d .
H13 H 0.1419(13) 0.990(2) 0.644(2) 0.071(8) Uiso 1 1 d .
H14A H 0.0998(12) 1.150(2) 0.601(2) 0.076(8) Uiso 1 1 d .
H14B H 0.0562(13) 1.102(2) 0.491(2) 0.073(8) Uiso 1 1 d .
H16A H 0.1807(10) 0.5323(19) 0.390(2) 0.055(6) Uiso 1 1 d .
H16B H 0.1369(12) 0.548(2) 0.485(2) 0.072(7) Uiso 1 1 d .
H16C H 0.1230(9) 0.6028(15) 0.3558(18) 0.039(5) Uiso 1 1 d .
H17A H 0.2674(10) 0.7076(18) 0.5995(18) 0.048(6) Uiso 1 1 d .
H17B H 0.2668(9) 0.5976(17) 0.5440(16) 0.038(5) Uiso 1 1 d .
H17C H 0.2259(9) 0.6238(14) 0.6383(17) 0.039(5) Uiso 1 1 d .
H18A H 0.3878(9) 1.1047(14) 0.4835(15) 0.033(5) Uiso 1 1 d .
H18B H 0.3298(8) 1.1446(14) 0.5232(17) 0.034(5) Uiso 1 1 d .
H22A H 0.2378(8) 1.1454(14) 0.4919(16) 0.031(5) Uiso 1 1 d .
H22B H 0.1800(9) 1.0972(15) 0.4217(15) 0.036(5) Uiso 1 1 d .
H23A H 0.4197(10) 1.1927(18) 0.3343(19) 0.047(6) Uiso 1 1 d .
H23B H 0.3821(11) 1.2826(19) 0.268(2) 0.063(7) Uiso 1 1 d .
H24 H 0.3745(15) 1.341(2) 0.500(2) 0.021(8) Uiso 0.64 1 d P
H25A H 0.4672(15) 1.376(2) 0.576(3) 0.045(9) Uiso 0.64 1 d P
H25B H 0.4935(15) 1.299(3) 0.466(3) 0.047(9) Uiso 0.64 1 d P
H27A H 0.1857(11) 1.169(2) 0.134(2) 0.063(7) Uiso 1 1 d .
H27B H 0.1455(11) 1.1201(16) 0.2137(18) 0.051(6) Uiso 1 1 d .
H27C H 0.2021(10) 1.060(2) 0.1815(19) 0.055(6) Uiso 1 1 d .
H28A H 0.2229(12) 1.314(2) 0.400(2) 0.075(8) Uiso 1 1 d .
H28B H 0.1945(11) 1.331(2) 0.274(2) 0.070(7) Uiso 1 1 d .
H28C H 0.1572(12) 1.2701(19) 0.351(2) 0.064(7) Uiso 1 1 d .
H29A H 0.3346(9) 0.6677(16) 0.4233(16) 0.037(5) Uiso 1 1 d .
H29B H 0.3851(8) 0.7358(14) 0.4890(17) 0.031(5) Uiso 1 1 d .
H33A H 0.4336(9) 0.8755(14) 0.4854(17) 0.033(5) Uiso 1 1 d .
H33B H 0.4312(9) 0.9920(15) 0.4426(16) 0.035(5) Uiso 1 1 d .
H34A H 0.4006(10) 0.5569(18) 0.355(2) 0.057(6) Uiso 1 1 d .
H34B H 0.4192(12) 0.594(2) 0.228(2) 0.079(8) Uiso 1 1 d .
H35 H 0.3115(11) 0.6145(19) 0.144(2) 0.065(7) Uiso 1 1 d .
H36A H 0.3159(12) 0.454(2) 0.319(2) 0.073(8) Uiso 1 1 d .
H36B H 0.2638(11) 0.4704(19) 0.200(2) 0.058(7) Uiso 1 1 d .
H38A H 0.3516(11) 0.9382(18) 0.1916(19) 0.055(6) Uiso 1 1 d .
H38B H 0.4032(10) 1.0270(19) 0.2242(19) 0.053(6) Uiso 1 1 d .
H38C H 0.4115(9) 0.9414(16) 0.1290(18) 0.045(5) Uiso 1 1 d .
H39A H 0.5070(12) 0.979(2) 0.334(2) 0.071(8) Uiso 1 1 d .
H39B H 0.5129(9) 0.9009(17) 0.2416(19) 0.048(6) Uiso 1 1 d .
H39C H 0.5242(12) 0.8683(18) 0.381(2) 0.065(7) Uiso 1 1 d .
H40 H 1.0461(11) 0.6458(17) 0.6273(18) 0.051(6) Uiso 1 1 d .

loop_
_atom_site_aniso_label
_atom_site_aniso_U_11
_atom_site_aniso_U_22
_atom_site_aniso_U_33
_atom_site_aniso_U_23
_atom_site_aniso_U_13
_atom_site_aniso_U_12
C1 0.0236(7) 0.0279(8) 0.0204(6) 0.0021(6) 0.0071(5) -0.0016(6)
C2 0.0268(8) 0.0267(8) 0.0223(6) 0.0006(6) 0.0093(6) -0.0012(6)
C3 0.0278(8) 0.0272(8) 0.0212(6) 0.0017(6) 0.0055(6) -0.0049(6)
C4 0.0232(7) 0.0311(8) 0.0206(6) 0.0007(6) 0.0047(5) -0.0032(6)
C5 0.0255(8) 0.0274(8) 0.0207(6) 0.0009(6) 0.0073(6) -0.0008(6)
C6 0.0248(8) 0.0271(8) 0.0196(6) 0.0000(5) 0.0064(5) -0.0040(6)
C7 0.0236(8) 0.0281(8) 0.0291(7) 0.0030(6) 0.0074(6) -0.0018(6)
N8 0.0257(7) 0.0328(7) 0.0351(6) 0.0022(6) 0.0145(6) -0.0023(6)
C9 0.0225(8) 0.0346(9) 0.0254(7) -0.0011(6) 0.0043(6) -0.0080(6)
C10 0.0266(8) 0.0261(8) 0.0267(7) 0.0018(6) 0.0061(6) -0.0053(6)
C11 0.0254(8) 0.0246(8) 0.0241(6) -0.0012(6) 0.0061(6) -0.0026(6)
C12 0.0345(10) 0.0438(11) 0.0532(10) 0.0047(9) 0.0251(9) 0.0032(8)
C13 0.0463(12) 0.0564(13) 0.0375(9) -0.0052(9) 0.0152(9) 0.0089(10)
C14 0.0514(13) 0.0526(14) 0.0743(15) -0.0131(12) 0.0291(12) 0.0014(11)
O15 0.0345(7) 0.0509(8) 0.0349(6) 0.0105(5) 0.0149(5) -0.0039(6)
C16 0.0454(11) 0.0322(10) 0.0459(9) -0.0025(8) 0.0118(9) -0.0150(9)
C17 0.0357(10) 0.0393(10) 0.0299(8) 0.0073(7) 0.0071(7) 0.0002(8)
C18 0.0312(9) 0.0270(8) 0.0277(7) -0.0001(6) 0.0043(6) -0.0051(7)
N19 0.0322(7) 0.0292(7) 0.0321(6) 0.0027(6) 0.0084(6) -0.0095(6)
C20 0.0368(9) 0.0247(8) 0.0320(7) -0.0008(6) 0.0095(7) -0.0030(7)
C21 0.0307(9) 0.0251(8) 0.0352(8) 0.0035(6) 0.0068(7) -0.0003(7)
C22 0.0303(9) 0.0256(8) 0.0316(7) 0.0000(6) 0.0124(7) -0.0016(7)
C23 0.0426(12) 0.0652(15) 0.0482(11) 0.0170(10) 0.0052(9) -0.0253(11)
C24 0.034(2) 0.029(2) 0.042(2) -0.0063(17) 0.0122(18) -0.0023(14)
C24' 0.045(4) 0.030(3) 0.039(3) -0.004(2) 0.021(3) -0.006(3)
C25 0.0403(18) 0.0497(19) 0.0500(17) -0.0059(15) 0.0103(15) -0.0062(15)
C25' 0.052(5) 0.034(3) 0.061(4) -0.021(3) 0.025(4) -0.017(3)
O26 0.0470(8) 0.0461(8) 0.0371(6) 0.0143(6) 0.0092(6) -0.0048(6)
C27 0.0450(12) 0.0456(12) 0.0406(9) 0.0092(9) -0.0026(9) -0.0085(10)
C28 0.0504(13) 0.0329(11) 0.0704(14) 0.0098(10) 0.0239(12) 0.0087(9)
C29 0.0266(8) 0.0301(9) 0.0312(7) 0.0021(6) 0.0095(7) 0.0003(7)
N30 0.0319(8) 0.0304(7) 0.0438(7) -0.0037(6) 0.0173(6) 0.0005(6)
C31 0.0225(8) 0.0425(10) 0.0299(7) -0.0026(7) 0.0053(6) -0.0025(7)
C32 0.0229(8) 0.0412(10) 0.0281(7) -0.0026(7) 0.0078(6) -0.0067(7)
C33 0.0234(8) 0.0346(9) 0.0271(7) -0.0008(7) 0.0038(6) -0.0048(7)
C34 0.0509(12) 0.0321(10) 0.0694(13) -0.0054(10) 0.0328(11) 0.0039(9)
C35 0.0739(14) 0.0301(10) 0.0374(9) -0.0076(8) 0.0200(9) -0.0026(9)
C36 0.0693(16) 0.0376(11) 0.0564(12) -0.0067(10) 0.0168(12) -0.0071(11)
O37 0.0438(8) 0.0521(8) 0.0398(6) -0.0107(6) 0.0208(6) -0.0076(6)
C38 0.0504(12) 0.0471(12) 0.0293(8) 0.0036(8) 0.0097(8) -0.0049(9)
C39 0.0301(10) 0.0621(14) 0.0507(11) -0.0162(10) 0.0174(9) -0.0165(10)
C40 0.0377(10) 0.0471(12) 0.0494(10) -0.0051(8) 0.0180(9) -0.0065(9)
Cl1 0.0606(4) 0.0442(3) 0.0659(3) -0.0034(2) 0.0132(3) -0.0056(2)
Cl2 0.0766(4) 0.0780(4) 0.0555(3) -0.0029(3) -0.0039(3) 0.0045(3)
Cl3 0.0676(4) 0.0462(3) 0.0581(3) -0.0105(2) 0.0204(3) -0.0076(3)

loop_
_atom_type_symbol
_atom_type_description
_atom_type_scat_dispersion_real
_atom_type_scat_dispersion_imag
_atom_type_scat_source
C C 0.0033 0.0016 'International Tables Vol C Tables 4.2.6.8 and 6.1.1.4'
H H 0.0000 0.0000 'International Tables Vol C Tables 4.2.6.8 and 6.1.1.4'
N N 0.0061 0.0033 'International Tables Vol C Tables 4.2.6.8 and 6.1.1.4'
O O 0.0106 0.0060 'International Tables Vol C Tables 4.2.6.8 and 6.1.1.4'
Cl Cl 0.1484 0.1585 'International Tables Vol C Tables 4.2.6.8 and 6.1.1.4'

loop_
_geom_angle_atom_site_label_1
_geom_angle_atom_site_label_2
_geom_angle_atom_site_label_3
_geom_angle
C6 C1 C2 120.85(14)
C6 C1 C7 116.15(14)
C2 C1 C7 123.00(14)
C1 C2 C3 119.18(14)
C1 C2 C22 124.91(14)
C3 C2 C22 115.88(14)
C4 C3 C2 120.45(14)
C4 C3 C18 123.17(14)
C2 C3 C18 116.27(14)
C3 C4 C5 119.88(14)
C3 C4 C33 123.83(14)
C5 C4 C33 116.22(14)
C6 C5 C4 120.14(14)
C6 C5 C29 122.61(14)
C4 C5 C29 117.11(14)
C1 C6 C5 119.39(14)
C1 C6 C11 116.91(14)
C5 C6 C11 123.66(14)
N8 C7 C1 114.22(13)
N8 C7 H7A 106.4(10)
C1 C7 H7A 110.1(11)
N8 C7 H7B 110.4(10)
C1 C7 H7B 110.3(10)
H7A C7 H7B 105.0(14)
C9 N8 C12 118.03(13)
C9 N8 C7 127.19(13)
C12 N8 C7 114.63(14)
O15 C9 N8 120.10(15)
O15 C9 C10 116.40(15)
N8 C9 C10 123.49(13)
C17 C10 C9 107.52(13)
C17 C10 C16 109.06(15)
C9 C10 C16 105.83(14)
C17 C10 C11 109.14(13)
C9 C10 C11 117.36(13)
C16 C10 C11 107.68(13)
C6 C11 C10 115.73(12)
C6 C11 H11A 108.3(10)
C10 C11 H11A 109.1(10)
C6 C11 H11B 111.4(10)
C10 C11 H11B 106.7(10)
H11A C11 H11B 105.1(13)
N8 C12 C13 112.60(16)
N8 C12 H12A 107.2(13)
C13 C12 H12A 112.0(13)
N8 C12 H12B 107.2(12)
C13 C12 H12B 113.3(13)
H12A C12 H12B 104.0(18)
C14 C13 C12 124.2(2)
C14 C13 H13 119.5(18)
C12 C13 H13 116.3(17)
C13 C14 H14A 127.7(18)
C13 C14 H14B 121.8(16)
H14A C14 H14B 111(2)
C10 C16 H16A 112.0(14)
C10 C16 H16B 113.4(14)
H16A C16 H16B 105(2)
C10 C16 H16C 111.8(12)
H16A C16 H16C 107.6(17)
H16B C16 H16C 106.5(18)
C10 C17 H17A 111.0(12)
C10 C17 H17B 109.9(11)
H17A C17 H17B 107.5(17)
C10 C17 H17C 112.9(12)
H17A C17 H17C 104.9(16)
H17B C17 H17C 110.4(16)
N19 C18 C3 114.12(12)
N19 C18 H18A 105.8(11)
C3 C18 H18A 108.5(11)
N19 C18 H18B 109.8(11)
C3 C18 H18B 111.1(11)
H18A C18 H18B 107.1(15)
C20 N19 C23 118.98(14)
C20 N19 C18 125.87(13)
C23 N19 C18 115.13(15)
O26 C20 N19 120.46(15)
O26 C20 C21 117.35(15)
N19 C20 C21 121.90(13)
C27 C21 C20 108.29(14)
C27 C21 C28 109.92(17)
C20 C21 C28 104.40(15)
C27 C21 C22 109.14(14)
C20 C21 C22 117.84(13)
C28 C21 C22 107.00(15)
C2 C22 C21 114.40(12)
C2 C22 H22A 111.0(11)
C21 C22 H22A 109.8(10)
C2 C22 H22B 110.6(12)
C21 C22 H22B 106.6(11)
H22A C22 H22B 103.8(15)
C24' C23 N19 126.5(3)
C24' C23 C24 25.6(3)
N19 C23 C24 106.5(2)
C24' C23 H23A 91.1(14)
N19 C23 H23A 108.1(14)
C24 C23 H23A 114.6(14)
C24' C23 H23B 111.3(14)
N19 C23 H23B 108.4(14)
C24 C23 H23B 109.9(14)
H23A C23 H23B 109.1(19)
C25 C24 C23 122.6(4)
C25 C24 H24 116.7(18)
C23 C24 H24 119.6(17)
C25' C24' C23 117.7(6)
C25' C24' H25B 102.4(15)
C23 C24' H25B 138.6(15)
C24 C25 H25A 113(2)
C24 C25 H25B 114.1(19)
H25A C25 H25B 132(3)
C24' C25' H24 114(2)
C24' C25' H25A 95.3(14)
H24 C25' H25A 141(3)
C21 C27 H27A 111.7(15)
C21 C27 H27B 108.9(13)
H27A C27 H27B 108(2)
C21 C27 H27C 112.5(13)
H27A C27 H27C 107(2)
H27B C27 H27C 108.4(18)
C21 C28 H28A 109.4(17)
C21 C28 H28B 115.1(16)
H28A C28 H28B 103(2)
C21 C28 H28C 108.6(15)
H28A C28 H28C 113(2)
H28B C28 H28C 108(2)
N30 C29 C5 116.66(13)
N30 C29 H29A 104.6(11)
C5 C29 H29A 110.9(11)
N30 C29 H29B 111.4(11)
C5 C29 H29B 106.9(11)
H29A C29 H29B 105.9(15)
C31 N30 C34 118.23(14)
C31 N30 C29 127.60(14)
C34 N30 C29 113.82(14)
O37 C31 N30 119.92(16)
O37 C31 C32 117.21(15)
N30 C31 C32 122.85(13)
C38 C32 C31 107.28(14)
C38 C32 C39 109.14(16)
C31 C32 C39 106.56(15)
C38 C32 C33 109.82(14)
C31 C32 C33 116.97(13)
C39 C32 C33 106.85(14)
C4 C33 C32 113.43(12)
C4 C33 H33A 109.2(11)
C32 C33 H33A 110.9(11)
C4 C33 H33B 108.1(11)
C32 C33 H33B 106.4(11)
H33A C33 H33B 108.6(16)
N30 C34 C35 112.26(17)
N30 C34 H34A 109.8(13)
C35 C34 H34A 108.4(14)
N30 C34 H34B 106.5(16)
C35 C34 H34B 107.3(15)
H34A C34 H34B 113(2)
C36 C35 C34 124.4(2)
C36 C35 H35 119.1(13)
C34 C35 H35 116.4(13)
C35 C36 H36A 118.4(17)
C35 C36 H36B 120.5(15)
H36A C36 H36B 121(2)
C32 C38 H38A 112.2(12)
C32 C38 H38B 109.9(13)
H38A C38 H38B 108.2(18)
C32 C38 H38C 110.9(12)
H38A C38 H38C 107.4(17)
H38B C38 H38C 108.1(18)
C32 C39 H39A 109.8(18)
C32 C39 H39B 111.6(13)
H39A C39 H39B 108(2)
C32 C39 H39C 109.8(14)
H39A C39 H39C 107(2)
H39B C39 H39C 111.1(19)
Cl2 C40 Cl1 109.87(11)
Cl2 C40 Cl3 110.44(12)
Cl1 C40 Cl3 110.73(11)
Cl2 C40 H40 112.3(13)
Cl1 C40 H40 106.8(14)
Cl3 C40 H40 106.6(13)

loop_
_geom_bond_atom_site_label_1
_geom_bond_atom_site_label_2
_geom_bond_distance
C1 C6 1.407(2)
C1 C2 1.407(2)
C1 C7 1.515(2)
C2 C3 1.412(2)
C2 C22 1.507(2)
C3 C4 1.400(2)
C3 C18 1.519(2)
C4 C5 1.411(2)
C4 C33 1.511(2)
C5 C6 1.408(2)
C5 C29 1.512(2)
C6 C11 1.512(2)
C7 N8 1.4839(19)
C7 H7A 0.965(19)
C7 H7B 1.001(18)
N8 C9 1.351(2)
N8 C12 1.479(2)
C9 O15 1.2427(18)
C9 C10 1.540(2)
C10 C17 1.537(2)
C10 C16 1.543(2)
C10 C11 1.547(2)
C11 H11A 1.003(18)
C11 H11B 0.998(18)
C12 C13 1.493(3)
C12 H12A 0.96(2)
C12 H12B 0.98(2)
C13 C14 1.308(3)
C13 H13 0.89(3)
C14 H14A 0.93(3)
C14 H14B 1.01(3)
C16 H16A 0.99(2)
C16 H16B 1.04(3)
C16 H16C 0.99(2)
C17 H17A 0.99(2)
C17 H17B 0.96(2)
C17 H17C 0.979(19)
C18 N19 1.484(2)
C18 H18A 0.99(2)
C18 H18B 0.949(19)
N19 C20 1.359(2)
N19 C23 1.462(2)
C20 O26 1.232(2)
C20 C21 1.546(2)
C21 C27 1.531(3)
C21 C28 1.546(3)
C21 C22 1.551(2)
C22 H22A 0.996(19)
C22 H22B 0.98(2)
C23 C24' 1.343(7)
C23 C24 1.608(6)
C23 H23A 0.92(2)
C23 H23B 1.01(2)
C24 C25 1.316(5)
C24 H24 1.06(3)
C24' C25' 1.307(8)
C24' H25B 1.46(3)
C25 H25A 0.98(3)
C25 H25B 0.98(3)
C25' H24 0.76(3)
C25' H25A 1.54(4)
C27 H27A 0.93(3)
C27 H27B 0.99(2)
C27 H27C 1.00(3)
C28 H28A 0.97(3)
C28 H28B 0.95(3)
C28 H28C 0.97(3)
C29 N30 1.482(2)
C29 H29A 1.00(2)
C29 H29B 0.935(19)
N30 C31 1.357(2)
N30 C34 1.475(2)
C31 O37 1.2364(19)
C31 C32 1.541(2)
C32 C38 1.533(3)
C32 C39 1.542(2)
C32 C33 1.556(2)
C33 H33A 0.95(2)
C33 H33B 1.02(2)
C34 C35 1.494(3)
C34 H34A 1.01(2)
C34 H34B 1.01(3)
C35 C36 1.311(3)
C35 H35 1.07(2)
C36 H36A 0.96(3)
C36 H36B 0.95(3)
C38 H38A 1.06(2)
C38 H38B 0.98(2)
C38 H38C 1.00(2)
C39 H39A 0.91(3)
C39 H39B 0.95(2)
C39 H39C 1.04(3)
C40 Cl2 1.759(2)
C40 Cl1 1.766(2)
C40 Cl3 1.767(2)
C40 H40 0.93(2)
